data_4122356
loop_
_publ_author_name
'Minami, Tsuyoshi'
'Liu, Yuanli'
'Akdeniz, Ali'
'Koutnik, Petr'
'Esipenko, Nina A.'
'Nishiyabu, Ryuhei'
'Kubo, Yuji'
'Anzenbacher, Jr, Pavel'

_publ_section_title
;
 Intramolecular indicator displacement assay for anions: supramolecular
 sensor for glyphosate.
;
_journal_issue 32
_journal_name_full 'Journal of the American Chemical Society'
_journal_page_first 11396
_journal_page_last 11401
_journal_paper_doi 10.1021/ja504535q
_journal_volume 136
_journal_year 2014
_chemical_formula_moiety 'C42 H45 N5 O4 S2, 2 C6 H12 O2'
_chemical_formula_sum 'C54 H69 N5 O8 S2'
_chemical_formula_weight 980.26
_chemical_name_systematic
; 
 ? 
;
_space_group_IT_number 2
_symmetry_cell_setting triclinic
_symmetry_space_group_name_Hall '-P 1'
_symmetry_space_group_name_H-M 'P -1'
_atom_sites_solution_hydrogens geom
_atom_sites_solution_primary direct
_atom_sites_solution_secondary difmap
_audit_creation_method SHELXL-97
_cell_angle_alpha 91.992(9)
_cell_angle_beta 98.322(11)
_cell_angle_gamma 100.485(8)
_cell_formula_units_Z 2
_cell_length_a 9.835(5)
_cell_length_b 15.598(7)
_cell_length_c 17.538(8)
_cell_measurement_reflns_used 11919
_cell_measurement_temperature 100(2)
_cell_measurement_theta_max 27.5
_cell_measurement_theta_min 1.8
_cell_volume 2612(2)
_computing_cell_refinement 'CrystalClear (Rigaku Inc., 2008)'
_computing_data_collection 'CrystalClear (Rigaku Inc., 2008)'
_computing_data_reduction 'CrystalClear (Rigaku Inc., 2008)'
_computing_molecular_graphics 'XP SHELXTL/PC, Siemens Analytical'
_computing_structure_refinement 'XL SHELXTL/PC, Siemens Analytical'
_computing_structure_solution
;

SIR97 - Altomare A., Burla M.C., Camalli M., Cascarano G.L., Giacovazzo C., 
Guagliardi A., Moliterni A.G.G., Polidori G.,Spagna R.
;
_diffrn_ambient_temperature 100(2)
_diffrn_measured_fraction_theta_full 0.997
_diffrn_measured_fraction_theta_max 0.997
_diffrn_measurement_device_type 'Rigaku AFC-12 with Saturn 724+ CCD'
_diffrn_measurement_method \w-scans
_diffrn_radiation_monochromator graphite
_diffrn_radiation_source 'fine-focus sealed tube'
_diffrn_radiation_type MoK\a
_diffrn_radiation_wavelength 0.71075
_diffrn_reflns_av_R_equivalents 0.0866
_diffrn_reflns_av_sigmaI/netI 0.0934
_diffrn_reflns_limit_h_max 11
_diffrn_reflns_limit_h_min -11
_diffrn_reflns_limit_k_max 18
_diffrn_reflns_limit_k_min -18
_diffrn_reflns_limit_l_max 20
_diffrn_reflns_limit_l_min -20
_diffrn_reflns_number 39892
_diffrn_reflns_theta_full 25.00
_diffrn_reflns_theta_max 25.00
_diffrn_reflns_theta_min 3.08
_exptl_absorpt_coefficient_mu 0.160
_exptl_absorpt_correction_T_max 1.00
_exptl_absorpt_correction_T_min 0.695
_exptl_absorpt_correction_type multi-scan
_exptl_absorpt_process_details
;
Abscor. T. Higashi (2001). The Rigaku Corporation, Tokyo, Japan.
;
_exptl_crystal_colour colorless
_exptl_crystal_density_diffrn 1.246
_exptl_crystal_density_method 'not measured'
_exptl_crystal_description prism
_exptl_crystal_F_000 1048
_exptl_crystal_size_max 0.19
_exptl_crystal_size_mid 0.16
_exptl_crystal_size_min 0.05
_refine_diff_density_max 1.088
_refine_diff_density_min -0.445
_refine_diff_density_rms 0.069
_refine_ls_extinction_method none
_refine_ls_goodness_of_fit_ref 1.047
_refine_ls_hydrogen_treatment mixed
_refine_ls_matrix_type full
_refine_ls_number_parameters 709
_refine_ls_number_reflns 9174
_refine_ls_number_restraints 161
_refine_ls_restrained_S_all 1.054
_refine_ls_R_factor_all 0.1693
_refine_ls_R_factor_gt 0.1031
_refine_ls_shift/su_max 0.004
_refine_ls_shift/su_mean 0.000
_refine_ls_structure_factor_coef Fsqd
_refine_ls_weighting_details 'calc w=1/[\s^2^(Fo^2^)+(0.0941P)^2^+6.4007P] where P=(Fo^2^+2Fc^2^)/3'
_refine_ls_weighting_scheme calc
_refine_ls_wR_factor_gt 0.2235
_refine_ls_wR_factor_ref 0.2604
_reflns_number_gt 5379
_reflns_number_total 9174
_reflns_threshold_expression >2sigma(I)
_cod_data_source_file ja504535q_si_002.cif
_cod_data_source_block shelxl
_cod_depositor_comments
;
The following automatic conversions were performed:

'_symmetry_cell_setting' value 'Triclinic' changed to 'triclinic'
according to
/usr/data/users/saulius/crontab/automatic-downloads/rss-feeds/ACS/lib/dictionaries/cif_core.dic
dictionary named 'cif_core.dic' version 2.4.2 from 2011-04-26.

Automatic conversion script
Id: cif_fix_values 2281 2013-09-26 08:29:07Z andrius 

 Adding full bibliography for 4122356.cif.
;
_cod_original_cell_volume 2613(2)
_cod_original_sg_symbol_H-M P-1
_cod_database_code 4122356

loop_
_symmetry_equiv_pos_as_xyz
'x, y, z'
'-x, -y, -z'

loop_
_atom_site_label
_atom_site_type_symbol
_atom_site_fract_x
_atom_site_fract_y
_atom_site_fract_z
_atom_site_U_iso_or_equiv
_atom_site_adp_type
_atom_site_occupancy
_atom_site_symmetry_multiplicity
_atom_site_calc_flag
_atom_site_refinement_flags
_atom_site_disorder_assembly
_atom_site_disorder_group
C1 C 0.7469(5) 0.3346(3) 0.3691(3) 0.0282(11) Uani 1 1 d . . .
C2 C 0.7370(5) 0.2710(3) 0.3078(3) 0.0281(11) Uani 1 1 d . . .
C3 C 0.7135(5) 0.1822(3) 0.3218(3) 0.0281(11) Uani 1 1 d . . .
C4 C 0.7020(5) 0.1552(3) 0.3966(3) 0.0299(11) Uani 1 1 d . . .
C5 C 0.7127(5) 0.2187(3) 0.4578(3) 0.0289(11) Uani 1 1 d . . .
C6 C 0.7320(5) 0.3075(3) 0.4441(3) 0.0293(11) Uani 1 1 d . . .
C7 C 0.7593(5) 0.2999(3) 0.2277(3) 0.0349(12) Uani 1 1 d . . .
H7A H 0.7272 0.3559 0.2196 0.042 Uiso 1 1 calc R . .
H7B H 0.7025 0.2558 0.1882 0.042 Uiso 1 1 calc R . .
C8 C 0.9142(6) 0.3113(4) 0.2175(3) 0.0464(15) Uani 1 1 d . . .
H8A H 0.9686 0.3613 0.2507 0.070 Uiso 1 1 calc R . .
H8B H 0.9232 0.3215 0.1635 0.070 Uiso 1 1 calc R . .
H8C H 0.9495 0.2583 0.2318 0.070 Uiso 1 1 calc R . .
C9 C 0.6832(6) 0.0585(3) 0.4136(3) 0.0398(13) Uani 1 1 d . . .
H9A H 0.6315 0.0227 0.3671 0.048 Uiso 1 1 calc R . .
H9B H 0.6263 0.0479 0.4557 0.048 Uiso 1 1 calc R . .
C10 C 0.8234(6) 0.0296(4) 0.4371(4) 0.0526(16) Uani 1 1 d . . .
H10A H 0.8794 0.0388 0.3951 0.079 Uiso 1 1 calc R . .
H10B H 0.8064 -0.0325 0.4474 0.079 Uiso 1 1 calc R . .
H10C H 0.8741 0.0640 0.4837 0.079 Uiso 1 1 calc R . .
C11 C 0.7426(5) 0.3756(3) 0.5098(3) 0.0355(12) Uani 1 1 d . . .
H11A H 0.6819 0.3512 0.5472 0.043 Uiso 1 1 calc R . .
H11B H 0.7083 0.4273 0.4891 0.043 Uiso 1 1 calc R . .
C12 C 0.8928(6) 0.4041(4) 0.5516(3) 0.0449(14) Uani 1 1 d . . .
H12A H 0.9262 0.3534 0.5736 0.067 Uiso 1 1 calc R . .
H12B H 0.8951 0.4483 0.5931 0.067 Uiso 1 1 calc R . .
H12C H 0.9532 0.4288 0.5149 0.067 Uiso 1 1 calc R . .
C13 C 0.7802(5) 0.4307(3) 0.3549(3) 0.0317(12) Uani 1 1 d . . .
H13A H 0.8348 0.4628 0.4025 0.038 Uiso 1 1 calc R . .
H13B H 0.8399 0.4385 0.3138 0.038 Uiso 1 1 calc R . .
C14 C 0.6301(6) 0.5394(3) 0.3692(3) 0.0370(13) Uani 1 1 d . . .
C15 C 0.5002(6) 0.5728(4) 0.3348(3) 0.0408(14) Uani 1 1 d . . .
H15A H 0.4252 0.5574 0.3667 0.049 Uiso 1 1 calc R . .
H15B H 0.5218 0.6372 0.3332 0.049 Uiso 1 1 calc R . .
C16 C 0.3197(5) 0.5244(3) 0.2246(3) 0.0359(12) Uani 1 1 d . . .
C17 C 0.2840(6) 0.4666(3) 0.1565(3) 0.0385(13) Uani 1 1 d . . .
C18 C 0.1543(6) 0.4586(3) 0.1144(3) 0.0414(14) Uani 1 1 d . . .
H18 H 0.1316 0.4223 0.0680 0.050 Uiso 1 1 calc R . .
C19 C 0.0523(6) 0.5027(4) 0.1376(3) 0.0429(14) Uani 1 1 d . . .
C20 C -0.0854(7) 0.4930(4) 0.0960(4) 0.0563(17) Uani 1 1 d . . .
H20 H -0.1100 0.4564 0.0498 0.068 Uiso 1 1 calc R . .
C21 C -0.1827(7) 0.5343(5) 0.1203(4) 0.0604(18) Uani 1 1 d . . .
H21 H -0.2736 0.5271 0.0910 0.072 Uiso 1 1 calc R . .
C22 C -0.1487(7) 0.5875(5) 0.1885(4) 0.065(2) Uani 1 1 d . . .
H22 H -0.2179 0.6152 0.2060 0.078 Uiso 1 1 calc R . .
C23 C -0.0175(7) 0.6003(4) 0.2305(3) 0.0529(16) Uani 1 1 d . . .
H23 H 0.0042 0.6380 0.2761 0.064 Uiso 1 1 calc R . .
C24 C 0.0864(6) 0.5579(4) 0.2066(3) 0.0406(13) Uani 1 1 d . . .
C25 C 0.2249(6) 0.5688(4) 0.2486(3) 0.0404(13) Uani 1 1 d . . .
H25 H 0.2509 0.6073 0.2937 0.049 Uiso 1 1 calc R . .
C26 C 0.3875(6) 0.4152(4) 0.1333(3) 0.0446(15) Uani 1 1 d . . .
C27 C 0.7096(5) 0.1151(3) 0.2558(3) 0.0310(12) Uani 1 1 d . . .
H27A H 0.7844 0.1366 0.2252 0.037 Uiso 1 1 calc R . .
H27B H 0.7281 0.0598 0.2774 0.037 Uiso 1 1 calc R . .
C28 C 0.5563(5) 0.0664(3) 0.1313(3) 0.0363(13) Uani 1 1 d . . .
C29 C 0.3045(5) 0.0821(4) 0.1070(3) 0.0408(14) Uani 1 1 d . . .
C30 C 0.3081(6) 0.1685(4) 0.1326(3) 0.0461(15) Uani 1 1 d . . .
H30 H 0.3948 0.2084 0.1438 0.055 Uiso 1 1 calc R . .
C31 C 0.1849(6) 0.1954(4) 0.1416(4) 0.0546(16) Uani 1 1 d . . .
H31 H 0.1870 0.2535 0.1604 0.066 Uiso 1 1 calc R . .
C32 C 0.0574(6) 0.1374(5) 0.1232(4) 0.0597(18) Uani 1 1 d . . .
H32 H -0.0275 0.1565 0.1281 0.072 Uiso 1 1 calc R . .
C33 C 0.0545(6) 0.0530(5) 0.0980(4) 0.0582(18) Uani 1 1 d . . .
H33 H -0.0323 0.0133 0.0863 0.070 Uiso 1 1 calc R . .
C34 C 0.1778(6) 0.0251(4) 0.0896(3) 0.0489(15) Uani 1 1 d . . .
H34 H 0.1751 -0.0334 0.0717 0.059 Uiso 1 1 calc R . .
C35 C 0.7009(5) 0.1908(4) 0.5395(3) 0.0381(13) Uani 1 1 d . . .
H35A H 0.7295 0.1335 0.5460 0.046 Uiso 1 1 calc R . .
H35B H 0.7635 0.2341 0.5776 0.046 Uiso 1 1 calc R . .
C36 C 0.5139(6) 0.1835(3) 0.6213(3) 0.0387(13) Uani 1 1 d . . .
C37 C 0.2773(6) 0.1726(3) 0.6670(3) 0.0394(13) Uani 1 1 d . . .
C38 C 0.2964(7) 0.1285(4) 0.7325(3) 0.0488(15) Uani 1 1 d . . .
H38 H 0.3823 0.1098 0.7481 0.059 Uiso 1 1 calc R . .
C39 C 0.1871(8) 0.1113(5) 0.7762(4) 0.0656(19) Uani 1 1 d . . .
H39 H 0.1996 0.0803 0.8216 0.079 Uiso 1 1 calc R . .
C40 C 0.0623(7) 0.1382(4) 0.7550(4) 0.0646(19) Uani 1 1 d . . .
H40 H -0.0109 0.1256 0.7852 0.078 Uiso 1 1 calc R . .
C41 C 0.0444(7) 0.1837(5) 0.6893(4) 0.0630(18) Uani 1 1 d . . .
H41 H -0.0413 0.2028 0.6739 0.076 Uiso 1 1 calc R . .
C42 C 0.1521(6) 0.2014(4) 0.6457(3) 0.0530(16) Uani 1 1 d . . .
H42 H 0.1402 0.2334 0.6009 0.064 Uiso 1 1 calc R . .
N1 N 0.6559(4) 0.4693(3) 0.3320(2) 0.0327(10) Uani 1 1 d . . .
H1 H 0.5953 0.4449 0.2917 0.039 Uiso 1 1 calc R . .
N2 N 0.5739(4) 0.0982(3) 0.2052(2) 0.0382(11) Uani 1 1 d . . .
H2N H 0.5003 0.1095 0.2240 0.046 Uiso 1 1 calc R . .
N3 N 0.4260(4) 0.0528(3) 0.0903(3) 0.0441(12) Uani 1 1 d . . .
H3N H 0.4148 0.0210 0.0466 0.053 Uiso 1 1 calc R . .
N4 N 0.5567(4) 0.1845(3) 0.5523(2) 0.0412(11) Uani 1 1 d . . .
H4N H 0.4923 0.1810 0.5113 0.049 Uiso 1 1 calc R . .
N5 N 0.3752(5) 0.1879(3) 0.6151(2) 0.0407(11) Uani 1 1 d . . .
H5N H 0.3398 0.2033 0.5698 0.049 Uiso 1 1 calc R . .
O1 O 0.7022(4) 0.5763(2) 0.4284(2) 0.0520(11) Uani 1 1 d . . .
O2 O 0.4562(4) 0.5335(2) 0.25906(19) 0.0403(9) Uani 1 1 d . . .
O3 O 0.4725(4) 0.3877(3) 0.1781(2) 0.0586(12) Uani 1 1 d . . .
O4 O 0.3729(6) 0.4004(4) 0.0580(3) 0.0723(17) Uani 1 1 d . . .
S1 S 0.68813(16) 0.04331(13) 0.08841(9) 0.0603(5) Uani 1 1 d . . .
S2 S 0.62356(18) 0.18202(13) 0.70346(9) 0.0603(5) Uani 1 1 d . . .
O1A O 0.3401(8) 0.2847(6) 0.4804(4) 0.0417(19) Uani 0.71 1 d PDU A 1
H1A H 0.3249 0.3255 0.5086 0.063 Uiso 0.71 1 calc PR A 1
O2A O 0.3479(14) 0.0985(8) 0.4280(6) 0.093(3) Uani 0.71 1 d PDU A 1
C1A C 0.1040(9) 0.2504(8) 0.4174(6) 0.079(3) Uani 0.71 1 d PDU A 1
H1A1 H 0.0959 0.1980 0.4470 0.119 Uiso 0.71 1 calc PR A 1
H1A2 H 0.0453 0.2369 0.3668 0.119 Uiso 0.71 1 calc PR A 1
H1A3 H 0.0730 0.2970 0.4454 0.119 Uiso 0.71 1 calc PR A 1
C2A C 0.2804(10) 0.3680(6) 0.3720(5) 0.063(3) Uani 0.71 1 d PDU A 1
H2A1 H 0.2598 0.4127 0.4069 0.095 Uiso 0.71 1 calc PR A 1
H2A2 H 0.2197 0.3653 0.3221 0.095 Uiso 0.71 1 calc PR A 1
H2A3 H 0.3786 0.3829 0.3645 0.095 Uiso 0.71 1 calc PR A 1
C3A C 0.2545(14) 0.2800(6) 0.4068(5) 0.043(7) Uani 0.71 1 d PDU A 1
C4A C 0.3106(10) 0.2151(6) 0.3552(5) 0.058(2) Uani 0.71 1 d PDU A 1
H4A1 H 0.2695 0.2202 0.3009 0.070 Uiso 0.71 1 calc PR A 1
H4A2 H 0.4130 0.2351 0.3592 0.070 Uiso 0.71 1 calc PR A 1
C5A C 0.285(2) 0.1224(8) 0.3707(9) 0.081(7) Uani 0.71 1 d PDU A 1
C6A C 0.1782(16) 0.0515(8) 0.3221(8) 0.075(4) Uani 0.71 1 d PDU A 1
H6A1 H 0.1612 -0.0005 0.3517 0.113 Uiso 0.71 1 calc PR A 1
H6A2 H 0.2139 0.0366 0.2750 0.113 Uiso 0.71 1 calc PR A 1
H6A3 H 0.0905 0.0727 0.3083 0.113 Uiso 0.71 1 calc PR A 1
O1AA O 0.272(2) 0.2730(14) 0.4843(8) 0.067(7) Uani 0.29 1 d PDU B 2
H1AA H 0.3387 0.2461 0.4913 0.101 Uiso 0.29 1 calc PR B 2
O2AA O 0.315(4) 0.112(2) 0.4394(14) 0.093(3) Uani 0.29 1 d PDU B 2
C1AA C 0.140(2) 0.3496(14) 0.3947(13) 0.075(7) Uani 0.29 1 d PDU B 2
H1A4 H 0.0540 0.3259 0.4149 0.112 Uiso 0.29 1 calc PR B 2
H1A5 H 0.1171 0.3595 0.3398 0.112 Uiso 0.29 1 calc PR B 2
H1A6 H 0.1850 0.4051 0.4232 0.112 Uiso 0.29 1 calc PR B 2
C2AA C 0.372(2) 0.3173(15) 0.3717(13) 0.078(7) Uani 0.29 1 d PDU B 2
H2A4 H 0.4000 0.3807 0.3817 0.117 Uiso 0.29 1 calc PR B 2
H2A5 H 0.3565 0.3028 0.3159 0.117 Uiso 0.29 1 calc PR B 2
H2A6 H 0.4464 0.2888 0.3966 0.117 Uiso 0.29 1 calc PR B 2
C3AA C 0.2383(16) 0.2856(11) 0.4040(9) 0.039(16) Uani 0.29 1 d PDU B 2
C4AA C 0.1716(15) 0.1924(9) 0.3666(10) 0.037(4) Uani 0.29 1 d PDU B 2
H4A3 H 0.0839 0.1725 0.3877 0.045 Uiso 0.29 1 calc PR B 2
H4A4 H 0.1452 0.1976 0.3105 0.045 Uiso 0.29 1 calc PR B 2
C5AA C 0.255(3) 0.1234(11) 0.3762(12) 0.027(7) Uani 0.29 1 d PDU B 2
C6AA C 0.233(4) 0.044(2) 0.320(2) 0.108(18) Uani 0.29 1 d PDU B 2
H6A4 H 0.3017 0.0538 0.2839 0.162 Uiso 0.29 1 calc PR B 2
H6A5 H 0.1384 0.0347 0.2902 0.162 Uiso 0.29 1 calc PR B 2
H6A6 H 0.2450 -0.0078 0.3481 0.162 Uiso 0.29 1 calc PR B 2
O1B O 0.5594(6) 0.3132(5) 0.0171(3) 0.106(2) Uani 1 1 d U . .
H1B H 0.6407 0.3152 0.0406 0.159 Uiso 1 1 calc R . .
O2B O 0.8167(6) 0.2744(4) 0.0296(4) 0.109(2) Uani 1 1 d U . .
C1B C 0.5269(14) 0.1867(7) -0.0626(6) 0.147(5) Uani 1 1 d U . .
H1B1 H 0.5870 0.1679 -0.0194 0.220 Uiso 1 1 calc R . .
H1B2 H 0.5494 0.1647 -0.1114 0.220 Uiso 1 1 calc R . .
H1B3 H 0.4287 0.1635 -0.0591 0.220 Uiso 1 1 calc R . .
C2B C 0.4687(11) 0.3248(7) -0.1126(5) 0.112(3) Uani 1 1 d U . .
H2B1 H 0.4807 0.3099 -0.1657 0.167 Uiso 1 1 calc R . .
H2B2 H 0.5013 0.3877 -0.1007 0.167 Uiso 1 1 calc R . .
H2B3 H 0.3695 0.3092 -0.1074 0.167 Uiso 1 1 calc R . .
C3B C 0.5492(9) 0.2772(5) -0.0598(4) 0.071(2) Uani 1 1 d U . .
C4B C 0.7061(9) 0.2962(7) -0.0867(5) 0.101(3) Uani 1 1 d U . .
H4B1 H 0.6992 0.2670 -0.1385 0.122 Uiso 1 1 calc R . .
H4B2 H 0.7344 0.3598 -0.0913 0.122 Uiso 1 1 calc R . .
C5B C 0.8106(10) 0.2679(6) -0.0369(5) 0.084(2) Uani 1 1 d U . .
C6B C 0.9308(12) 0.2440(7) -0.0724(6) 0.136(4) Uani 1 1 d U . .
H6B1 H 0.9808 0.2957 -0.0937 0.204 Uiso 1 1 calc R . .
H6B2 H 0.8945 0.1982 -0.1138 0.204 Uiso 1 1 calc R . .
H6B3 H 0.9951 0.2225 -0.0328 0.204 Uiso 1 1 calc R . .
H4O H 0.425(7) 0.379(4) 0.052(4) 0.05(2) Uiso 1 1 d . . .

loop_
_atom_site_aniso_label
_atom_site_aniso_U_11
_atom_site_aniso_U_22
_atom_site_aniso_U_33
_atom_site_aniso_U_23
_atom_site_aniso_U_13
_atom_site_aniso_U_12
C1 0.023(3) 0.029(3) 0.031(3) -0.001(2) 0.002(2) 0.004(2)
C2 0.022(3) 0.044(3) 0.019(2) -0.001(2) 0.0045(19) 0.006(2)
C3 0.025(3) 0.034(3) 0.025(3) -0.004(2) 0.001(2) 0.007(2)
C4 0.024(3) 0.028(3) 0.036(3) -0.001(2) 0.002(2) 0.002(2)
C5 0.023(3) 0.038(3) 0.026(3) 0.001(2) 0.006(2) 0.006(2)
C6 0.019(2) 0.045(3) 0.024(3) -0.004(2) 0.002(2) 0.006(2)
C7 0.039(3) 0.036(3) 0.030(3) 0.000(2) 0.007(2) 0.007(2)
C8 0.050(4) 0.057(4) 0.038(3) 0.011(3) 0.019(3) 0.016(3)
C9 0.049(3) 0.033(3) 0.035(3) -0.002(2) 0.006(3) 0.001(3)
C10 0.056(4) 0.043(4) 0.059(4) 0.003(3) 0.001(3) 0.016(3)
C11 0.043(3) 0.041(3) 0.024(3) -0.004(2) 0.007(2) 0.011(3)
C12 0.048(4) 0.049(4) 0.030(3) -0.009(2) -0.002(3) -0.004(3)
C13 0.035(3) 0.036(3) 0.025(3) -0.001(2) 0.001(2) 0.009(2)
C14 0.048(3) 0.032(3) 0.030(3) -0.002(2) 0.002(3) 0.008(3)
C15 0.046(3) 0.038(3) 0.035(3) -0.012(2) -0.006(3) 0.014(3)
C16 0.036(3) 0.035(3) 0.036(3) 0.004(2) -0.001(2) 0.010(2)
C17 0.046(3) 0.030(3) 0.036(3) -0.001(2) -0.002(3) 0.009(3)
C18 0.046(3) 0.034(3) 0.043(3) 0.000(2) -0.005(3) 0.014(3)
C19 0.040(3) 0.039(3) 0.047(3) 0.010(3) -0.006(3) 0.010(3)
C20 0.056(4) 0.045(4) 0.064(4) 0.010(3) -0.008(3) 0.011(3)
C21 0.046(4) 0.070(5) 0.067(5) 0.022(4) -0.002(3) 0.021(3)
C22 0.055(4) 0.093(6) 0.064(5) 0.035(4) 0.017(4) 0.047(4)
C23 0.057(4) 0.069(4) 0.043(3) 0.018(3) 0.013(3) 0.033(3)
C24 0.041(3) 0.044(3) 0.041(3) 0.013(3) 0.008(3) 0.016(3)
C25 0.052(4) 0.042(3) 0.030(3) 0.002(2) 0.003(3) 0.018(3)
C26 0.050(4) 0.036(3) 0.043(4) -0.015(3) -0.009(3) 0.013(3)
C27 0.025(3) 0.039(3) 0.028(3) -0.006(2) 0.006(2) 0.006(2)
C28 0.031(3) 0.038(3) 0.036(3) -0.012(2) -0.002(2) 0.004(2)
C29 0.028(3) 0.053(4) 0.041(3) -0.007(3) 0.004(2) 0.009(3)
C30 0.037(3) 0.051(4) 0.052(4) -0.004(3) 0.012(3) 0.009(3)
C31 0.048(4) 0.061(4) 0.057(4) -0.007(3) 0.004(3) 0.020(3)
C32 0.037(4) 0.090(5) 0.055(4) -0.011(4) 0.006(3) 0.024(4)
C33 0.036(3) 0.080(5) 0.058(4) -0.013(4) 0.015(3) 0.006(3)
C34 0.034(3) 0.054(4) 0.055(4) -0.010(3) 0.005(3) 0.003(3)
C35 0.034(3) 0.050(3) 0.028(3) 0.002(2) 0.004(2) 0.001(3)
C36 0.050(4) 0.030(3) 0.037(3) -0.001(2) 0.017(3) 0.005(3)
C37 0.050(4) 0.036(3) 0.033(3) -0.003(2) 0.014(3) 0.004(3)
C38 0.059(4) 0.046(4) 0.049(4) 0.008(3) 0.024(3) 0.015(3)
C39 0.080(5) 0.064(5) 0.065(4) 0.014(3) 0.036(4) 0.023(4)
C40 0.068(5) 0.064(5) 0.071(5) 0.000(4) 0.041(4) 0.014(4)
C41 0.061(4) 0.071(5) 0.065(5) -0.001(4) 0.021(4) 0.025(4)
C42 0.051(4) 0.066(4) 0.046(4) 0.006(3) 0.015(3) 0.016(3)
N1 0.035(2) 0.034(2) 0.029(2) -0.0039(18) 0.0008(19) 0.0091(19)
N2 0.029(2) 0.050(3) 0.035(3) -0.011(2) 0.0029(19) 0.009(2)
N3 0.032(3) 0.058(3) 0.040(3) -0.018(2) -0.002(2) 0.012(2)
N4 0.035(3) 0.059(3) 0.025(2) -0.001(2) 0.0084(19) -0.004(2)
N5 0.048(3) 0.042(3) 0.032(2) 0.003(2) 0.012(2) 0.005(2)
O1 0.064(3) 0.044(2) 0.043(2) -0.0155(19) -0.015(2) 0.017(2)
O2 0.040(2) 0.051(2) 0.032(2) -0.0090(17) -0.0007(16) 0.0182(18)
O3 0.061(3) 0.058(3) 0.056(3) -0.018(2) -0.016(2) 0.033(2)
O4 0.082(4) 0.093(4) 0.050(3) -0.020(3) -0.008(3) 0.057(3)
S1 0.0405(9) 0.0920(13) 0.0484(10) -0.0302(9) -0.0041(7) 0.0277(9)
S2 0.0616(11) 0.0910(14) 0.0340(9) 0.0079(8) 0.0115(7) 0.0258(9)
O1A 0.048(4) 0.046(4) 0.031(3) -0.003(3) -0.003(3) 0.018(4)
O2A 0.088(8) 0.097(6) 0.094(5) -0.041(5) 0.004(5) 0.030(4)
C1A 0.044(6) 0.119(9) 0.070(7) 0.033(6) 0.001(5) 0.004(6)
C2A 0.054(6) 0.063(6) 0.064(6) 0.019(5) -0.011(5) -0.001(5)
C3A 0.038(7) 0.056(9) 0.033(8) 0.001(5) 0.007(4) 0.003(5)
C4A 0.067(5) 0.057(5) 0.047(5) 0.004(4) 0.009(4) -0.001(4)
C5A 0.090(11) 0.081(9) 0.077(9) -0.007(6) 0.017(7) 0.023(7)
C6A 0.072(9) 0.067(8) 0.068(8) -0.015(6) -0.012(7) -0.012(6)
O1AA 0.090(15) 0.056(12) 0.052(11) -0.004(8) -0.002(10) 0.018(12)
O2AA 0.088(8) 0.097(6) 0.094(5) -0.041(5) 0.004(5) 0.030(4)
C1AA 0.077(14) 0.077(14) 0.072(13) -0.018(11) -0.017(11) 0.047(12)
C2AA 0.079(14) 0.068(14) 0.080(14) 0.008(12) 0.010(12) -0.005(12)
C3AA 0.036(18) 0.045(18) 0.035(19) -0.002(9) 0.001(9) 0.011(10)
C4AA 0.029(7) 0.045(8) 0.035(8) -0.007(6) 0.007(6) 0.003(7)
C5AA 0.032(10) 0.029(10) 0.015(9) -0.006(7) 0.003(7) -0.007(7)
C6AA 0.12(3) 0.11(2) 0.10(2) -0.031(16) 0.041(17) 0.025(16)
O1B 0.107(4) 0.156(5) 0.064(3) -0.047(3) -0.018(3) 0.084(4)
O2B 0.088(4) 0.141(6) 0.093(4) -0.041(4) 0.024(3) 0.006(4)
C1B 0.222(12) 0.108(8) 0.100(7) -0.011(6) -0.053(7) 0.068(8)
C2B 0.144(8) 0.137(8) 0.085(6) 0.039(6) 0.037(6) 0.086(7)
C3B 0.111(6) 0.050(4) 0.047(4) 0.005(3) -0.007(4) 0.016(4)
C4B 0.100(6) 0.117(6) 0.093(6) 0.000(5) 0.029(5) 0.025(5)
C5B 0.120(6) 0.088(5) 0.058(4) 0.031(4) 0.023(4) 0.049(5)
C6B 0.191(10) 0.138(8) 0.135(8) 0.055(7) 0.109(8) 0.103(8)

loop_
_atom_type_symbol
_atom_type_description
_atom_type_scat_dispersion_real
_atom_type_scat_dispersion_imag
_atom_type_scat_source
C C 0.0033 0.0016 'International Tables Vol C Tables 4.2.6.8 and 6.1.1.4'
H H 0.0000 0.0000 'International Tables Vol C Tables 4.2.6.8 and 6.1.1.4'
N N 0.0061 0.0033 'International Tables Vol C Tables 4.2.6.8 and 6.1.1.4'
O O 0.0106 0.0060 'International Tables Vol C Tables 4.2.6.8 and 6.1.1.4'
S S 0.1246 0.1234 'International Tables Vol C Tables 4.2.6.8 and 6.1.1.4'

loop_
_geom_angle_atom_site_label_1
_geom_angle_atom_site_label_2
_geom_angle_atom_site_label_3
_geom_angle
C6 C1 C2 119.5(4)
C6 C1 C13 120.5(4)
C2 C1 C13 119.9(4)
C3 C2 C1 120.0(4)
C3 C2 C7 120.1(4)
C1 C2 C7 119.8(4)
C2 C3 C4 120.5(4)
C2 C3 C27 119.1(4)
C4 C3 C27 120.2(4)
C3 C4 C5 119.4(4)
C3 C4 C9 121.2(4)
C5 C4 C9 119.3(4)
C6 C5 C4 120.5(4)
C6 C5 C35 119.3(4)
C4 C5 C35 120.2(5)
C5 C6 C1 119.9(4)
C5 C6 C11 120.4(4)
C1 C6 C11 119.6(5)
C2 C7 C8 111.5(4)
C2 C7 H7A 109.3
C8 C7 H7A 109.3
C2 C7 H7B 109.3
C8 C7 H7B 109.3
H7A C7 H7B 108.0
C7 C8 H8A 109.5
C7 C8 H8B 109.5
H8A C8 H8B 109.5
C7 C8 H8C 109.5
H8A C8 H8C 109.5
H8B C8 H8C 109.5
C4 C9 C10 112.3(4)
C4 C9 H9A 109.2
C10 C9 H9A 109.2
C4 C9 H9B 109.2
C10 C9 H9B 109.2
H9A C9 H9B 107.9
C9 C10 H10A 109.5
C9 C10 H10B 109.5
H10A C10 H10B 109.5
C9 C10 H10C 109.5
H10A C10 H10C 109.5
H10B C10 H10C 109.5
C6 C11 C12 112.1(4)
C6 C11 H11A 109.2
C12 C11 H11A 109.2
C6 C11 H11B 109.2
C12 C11 H11B 109.2
H11A C11 H11B 107.9
C11 C12 H12A 109.5
C11 C12 H12B 109.5
H12A C12 H12B 109.5
C11 C12 H12C 109.5
H12A C12 H12C 109.5
H12B C12 H12C 109.5
N1 C13 C1 113.9(4)
N1 C13 H13A 108.8
C1 C13 H13A 108.8
N1 C13 H13B 108.8
C1 C13 H13B 108.8
H13A C13 H13B 107.7
O1 C14 N1 124.6(5)
O1 C14 C15 119.5(5)
N1 C14 C15 115.9(4)
O2 C15 C14 107.9(4)
O2 C15 H15A 110.1
C14 C15 H15A 110.1
O2 C15 H15B 110.1
C14 C15 H15B 110.1
H15A C15 H15B 108.4
C25 C16 O2 124.7(5)
C25 C16 C17 121.1(5)
O2 C16 C17 114.1(4)
C18 C17 C16 118.7(5)
C18 C17 C26 121.0(5)
C16 C17 C26 120.2(5)
C17 C18 C19 122.0(5)
C17 C18 H18 119.0
C19 C18 H18 119.0
C18 C19 C24 119.1(5)
C18 C19 C20 122.9(5)
C24 C19 C20 117.9(5)
C21 C20 C19 122.0(6)
C21 C20 H20 119.0
C19 C20 H20 119.0
C20 C21 C22 119.7(6)
C20 C21 H21 120.2
C22 C21 H21 120.2
C23 C22 C21 121.1(6)
C23 C22 H22 119.5
C21 C22 H22 119.5
C22 C23 C24 120.5(6)
C22 C23 H23 119.8
C24 C23 H23 119.8
C23 C24 C19 118.8(5)
C23 C24 C25 122.7(5)
C19 C24 C25 118.5(5)
C16 C25 C24 120.5(5)
C16 C25 H25 119.8
C24 C25 H25 119.8
O3 C26 O4 123.2(5)
O3 C26 C17 124.6(5)
O4 C26 C17 112.2(5)
N2 C27 C3 111.7(4)
N2 C27 H27A 109.3
C3 C27 H27A 109.3
N2 C27 H27B 109.3
C3 C27 H27B 109.3
H27A C27 H27B 107.9
N2 C28 N3 118.0(4)
N2 C28 S1 123.0(4)
N3 C28 S1 119.0(4)
C34 C29 C30 119.7(5)
C34 C29 N3 117.9(5)
C30 C29 N3 122.0(5)
C31 C30 C29 119.5(5)
C31 C30 H30 120.2
C29 C30 H30 120.2
C30 C31 C32 120.2(6)
C30 C31 H31 119.9
C32 C31 H31 119.9
C33 C32 C31 120.0(6)
C33 C32 H32 120.0
C31 C32 H32 120.0
C32 C33 C34 120.2(6)
C32 C33 H33 119.9
C34 C33 H33 119.9
C29 C34 C33 120.3(6)
C29 C34 H34 119.9
C33 C34 H34 119.9
N4 C35 C5 109.0(4)
N4 C35 H35A 109.9
C5 C35 H35A 109.9
N4 C35 H35B 109.9
C5 C35 H35B 109.9
H35A C35 H35B 108.3
N4 C36 N5 111.6(5)
N4 C36 S2 122.2(4)
N5 C36 S2 126.2(4)
C38 C37 C42 120.0(5)
C38 C37 N5 124.1(5)
C42 C37 N5 115.9(5)
C37 C38 C39 118.9(6)
C37 C38 H38 120.6
C39 C38 H38 120.6
C40 C39 C38 121.6(7)
C40 C39 H39 119.2
C38 C39 H39 119.2
C39 C40 C41 119.2(6)
C39 C40 H40 120.4
C41 C40 H40 120.4
C40 C41 C42 119.7(6)
C40 C41 H41 120.1
C42 C41 H41 120.1
C41 C42 C37 120.6(6)
C41 C42 H42 119.7
C37 C42 H42 119.7
C14 N1 C13 123.4(4)
C14 N1 H1 118.3
C13 N1 H1 118.3
C28 N2 C27 123.3(4)
C28 N2 H2N 118.4
C27 N2 H2N 118.4
C28 N3 C29 129.8(4)
C28 N3 H3N 115.1
C29 N3 H3N 115.1
C36 N4 C35 125.4(4)
C36 N4 H4N 117.3
C35 N4 H4N 117.3
C36 N5 C37 132.8(5)
C36 N5 H5N 113.6
C37 N5 H5N 113.6
C16 O2 C15 120.8(4)
C26 O4 H4O 105(6)
O1A C3A C1A 108.2(7)
O1A C3A C2A 109.5(7)
C1A C3A C2A 112.9(11)
O1A C3A C4A 105.0(10)
C1A C3A C4A 114.1(7)
C2A C3A C4A 106.8(7)
C5A C4A C3A 118.5(9)
C5A C4A H4A1 107.7
C3A C4A H4A1 107.7
C5A C4A H4A2 107.7
C3A C4A H4A2 107.7
H4A1 C4A H4A2 107.1
O2A C5A C4A 119.5(11)
O2A C5A C6A 115.2(12)
C4A C5A C6A 125.2(10)
C3AA O1AA H1AA 109.5
C3AA C1AA H1A4 109.5
C3AA C1AA H1A5 109.5
H1A4 C1AA H1A5 109.5
C3AA C1AA H1A6 109.5
H1A4 C1AA H1A6 109.5
H1A5 C1AA H1A6 109.5
C3AA C2AA H2A4 109.5
C3AA C2AA H2A5 109.5
H2A4 C2AA H2A5 109.5
C3AA C2AA H2A6 109.5
H2A4 C2AA H2A6 109.5
H2A5 C2AA H2A6 109.5
O1AA C3AA C1AA 108.5(12)
O1AA C3AA C2AA 109.3(13)
C1AA C3AA C2AA 112.2(15)
O1AA C3AA C4AA 104.6(13)
C1AA C3AA C4AA 113.5(12)
C2AA C3AA C4AA 108.5(11)
C5AA C4AA C3AA 118.1(12)
C5AA C4AA H4A3 107.8
C3AA C4AA H4A3 107.8
C5AA C4AA H4A4 107.8
C3AA C4AA H4A4 107.8
H4A3 C4AA H4A4 107.1
O2AA C5AA C4AA 120.1(17)
O2AA C5AA C6AA 113.3(14)
C4AA C5AA C6AA 123.1(14)
C5AA C6AA H6A4 109.5
C5AA C6AA H6A5 109.5
H6A4 C6AA H6A5 109.5
C5AA C6AA H6A6 109.5
H6A4 C6AA H6A6 109.5
H6A5 C6AA H6A6 109.5
C3B O1B H1B 109.5
C3B C1B H1B1 109.5
C3B C1B H1B2 109.5
H1B1 C1B H1B2 109.5
C3B C1B H1B3 109.5
H1B1 C1B H1B3 109.5
H1B2 C1B H1B3 109.5
C3B C2B H2B1 109.5
C3B C2B H2B2 109.5
H2B1 C2B H2B2 109.5
C3B C2B H2B3 109.5
H2B1 C2B H2B3 109.5
H2B2 C2B H2B3 109.5
C1B C3B O1B 111.5(7)
C1B C3B C2B 122.7(8)
O1B C3B C2B 109.7(7)
C1B C3B C4B 98.8(8)
O1B C3B C4B 109.2(6)
C2B C3B C4B 103.4(7)
C5B C4B C3B 114.9(8)
C5B C4B H4B1 108.6
C3B C4B H4B1 108.6
C5B C4B H4B2 108.6
C3B C4B H4B2 108.6
H4B1 C4B H4B2 107.5
O2B C5B C4B 122.0(9)
O2B C5B C6B 120.5(9)
C4B C5B C6B 116.6(8)
C5B C6B H6B1 109.5
C5B C6B H6B2 109.5
H6B1 C6B H6B2 109.5
C5B C6B H6B3 109.5
H6B1 C6B H6B3 109.5
H6B2 C6B H6B3 109.5

loop_
_geom_bond_atom_site_label_1
_geom_bond_atom_site_label_2
_geom_bond_distance
C1 C6 1.414(7)
C1 C2 1.417(6)
C1 C13 1.512(7)
C2 C3 1.399(7)
C2 C7 1.525(7)
C3 C4 1.404(7)
C3 C27 1.524(6)
C4 C5 1.415(7)
C4 C9 1.532(7)
C5 C6 1.397(7)
C5 C35 1.526(7)
C6 C11 1.519(6)
C7 C8 1.538(7)
C7 H7A 0.9900
C7 H7B 0.9900
C8 H8A 0.9800
C8 H8B 0.9800
C8 H8C 0.9800
C9 C10 1.533(8)
C9 H9A 0.9900
C9 H9B 0.9900
C10 H10A 0.9800
C10 H10B 0.9800
C10 H10C 0.9800
C11 C12 1.530(7)
C11 H11A 0.9900
C11 H11B 0.9900
C12 H12A 0.9800
C12 H12B 0.9800
C12 H12C 0.9800
C13 N1 1.470(6)
C13 H13A 0.9900
C13 H13B 0.9900
C14 O1 1.228(6)
C14 N1 1.337(6)
C14 C15 1.519(7)
C15 O2 1.417(6)
C15 H15A 0.9900
C15 H15B 0.9900
C16 C25 1.361(7)
C16 O2 1.370(6)
C16 C17 1.433(7)
C17 C18 1.362(7)
C17 C26 1.495(8)
C18 C19 1.412(8)
C18 H18 0.9500
C19 C24 1.421(8)
C19 C20 1.422(8)
C20 C21 1.355(9)
C20 H20 0.9500
C21 C22 1.394(9)
C21 H21 0.9500
C22 C23 1.367(9)
C22 H22 0.9500
C23 C24 1.418(8)
C23 H23 0.9500
C24 C25 1.429(7)
C25 H25 0.9500
C26 O3 1.210(6)
C26 O4 1.316(7)
C27 N2 1.467(6)
C27 H27A 0.9900
C27 H27B 0.9900
C28 N2 1.347(6)
C28 N3 1.352(6)
C28 S1 1.676(5)
C29 C34 1.380(7)
C29 C30 1.398(8)
C29 N3 1.418(6)
C30 C31 1.380(8)
C30 H30 0.9500
C31 C32 1.395(9)
C31 H31 0.9500
C32 C33 1.368(9)
C32 H32 0.9500
C33 C34 1.386(8)
C33 H33 0.9500
C34 H34 0.9500
C35 N4 1.454(6)
C35 H35A 0.9900
C35 H35B 0.9900
C36 N4 1.337(6)
C36 N5 1.367(7)
C36 S2 1.673(6)
C37 C38 1.368(8)
C37 C42 1.391(8)
C37 N5 1.412(7)
C38 C39 1.401(8)
C38 H38 0.9500
C39 C40 1.374(9)
C39 H39 0.9500
C40 C41 1.381(9)
C40 H40 0.9500
C41 C42 1.387(9)
C41 H41 0.9500
C42 H42 0.9500
N1 H1 0.8800
N2 H2N 0.8800
N3 H3N 0.8800
N4 H4N 0.8800
N5 H5N 0.8800
O4 H4O 0.68(6)
O1A C3A 1.428(10)
O1A H1A 0.8400
O2A C5A 1.209(10)
C1A C3A 1.509(14)
C1A H1A1 0.9800
C1A H1A2 0.9800
C1A H1A3 0.9800
C2A C3A 1.515(11)
C2A H2A1 0.9800
C2A H2A2 0.9800
C2A H2A3 0.9800
C3A C4A 1.559(12)
C4A C5A 1.464(14)
C4A H4A1 0.9900
C4A H4A2 0.9900
C5A C6A 1.519(14)
C6A H6A1 0.9800
C6A H6A2 0.9800
C6A H6A3 0.9800
O1AA C3AA 1.428(12)
O1AA H1AA 0.8400
O2AA C5AA 1.210(12)
C1AA C3AA 1.509(15)
C1AA H1A4 0.9800
C1AA H1A5 0.9800
C1AA H1A6 0.9800
C2AA C3AA 1.515(13)
C2AA H2A4 0.9800
C2AA H2A5 0.9800
C2AA H2A6 0.9800
C3AA C4AA 1.561(14)
C4AA C5AA 1.469(16)
C4AA H4A3 0.9900
C4AA H4A4 0.9900
C5AA C6AA 1.525(15)
C6AA H6A4 0.9800
C6AA H6A5 0.9800
C6AA H6A6 0.9800
O1B C3B 1.425(8)
O1B H1B 0.8400
O2B C5B 1.159(9)
C1B C3B 1.387(11)
C1B H1B1 0.9800
C1B H1B2 0.9800
C1B H1B3 0.9800
C2B C3B 1.444(10)
C2B H2B1 0.9800
C2B H2B2 0.9800
C2B H2B3 0.9800
C3B C4B 1.657(11)
C4B C5B 1.395(11)
C4B H4B1 0.9900
C4B H4B2 0.9900
C5B C6B 1.511(11)
C6B H6B1 0.9800
C6B H6B2 0.9800
C6B H6B3 0.9800

loop_
_geom_hbond_atom_site_label_D
_geom_hbond_atom_site_label_H
_geom_hbond_atom_site_label_A
_geom_hbond_distance_DH
_geom_hbond_distance_HA
_geom_hbond_distance_DA
_geom_hbond_angle_DHA
_geom_hbond_site_symmetry_A
N1 H1 O3 0.88 2.24 3.110(6) 170.1 .
N3 H3N S1 0.88 2.53 3.372(5) 160.0 2_655
N4 H4N O2AA 0.88 2.09 2.89(3) 150.6 .
N4 H4N O2A 0.88 2.10 2.875(13) 146.5 .
N4 H4N O1A 0.88 2.42 3.024(9) 126.2 .
N5 H5N O1A 0.88 2.05 2.861(9) 152.4 .
N5 H5N O1AA 0.88 1.99 2.844(18) 162.8 .
N5 H5N O2AA 0.88 2.60 3.19(3) 125.2 .
O1A H1A O1 0.84 1.94 2.777(8) 176.9 2_666
O1AA H1AA O2AA 0.84 2.20 2.72(3) 120.1 .
O1B H1B O2B 0.84 1.98 2.688(8) 141.2 .
O4 H4O O1B 0.68(6) 1.96(7) 2.637(7) 170(8) .

loop_
_geom_torsion_atom_site_label_1
_geom_torsion_atom_site_label_2
_geom_torsion_atom_site_label_3
_geom_torsion_atom_site_label_4
_geom_torsion
C6 C1 C2 C3 -0.4(7)
C13 C1 C2 C3 176.6(4)
C6 C1 C2 C7 -177.3(4)
C13 C1 C2 C7 -0.3(7)
C1 C2 C3 C4 -1.1(7)
C7 C2 C3 C4 175.8(4)
C1 C2 C3 C27 -177.3(4)
C7 C2 C3 C27 -0.4(6)
C2 C3 C4 C5 0.7(7)
C27 C3 C4 C5 176.9(4)
C2 C3 C4 C9 -177.1(4)
C27 C3 C4 C9 -0.9(7)
C3 C4 C5 C6 1.2(7)
C9 C4 C5 C6 179.0(4)
C3 C4 C5 C35 -179.8(4)
C9 C4 C5 C35 -1.9(7)
C4 C5 C6 C1 -2.7(7)
C35 C5 C6 C1 178.3(4)
C4 C5 C6 C11 179.7(4)
C35 C5 C6 C11 0.6(7)
C2 C1 C6 C5 2.3(7)
C13 C1 C6 C5 -174.7(4)
C2 C1 C6 C11 180.0(4)
C13 C1 C6 C11 3.0(7)
C3 C2 C7 C8 -87.5(6)
C1 C2 C7 C8 89.4(6)
C3 C4 C9 C10 90.6(6)
C5 C4 C9 C10 -87.2(6)
C5 C6 C11 C12 87.5(6)
C1 C6 C11 C12 -90.2(6)
C6 C1 C13 N1 -92.2(5)
C2 C1 C13 N1 90.8(5)
O1 C14 C15 O2 166.4(5)
N1 C14 C15 O2 -14.7(7)
C25 C16 C17 C18 2.1(8)
O2 C16 C17 C18 -174.7(5)
C25 C16 C17 C26 -177.0(5)
O2 C16 C17 C26 6.3(7)
C16 C17 C18 C19 -2.7(8)
C26 C17 C18 C19 176.4(5)
C17 C18 C19 C24 0.7(8)
C17 C18 C19 C20 -177.7(6)
C18 C19 C20 C21 178.4(6)
C24 C19 C20 C21 0.0(9)
C19 C20 C21 C22 -0.7(10)
C20 C21 C22 C23 1.5(10)
C21 C22 C23 C24 -1.6(10)
C22 C23 C24 C19 0.8(9)
C22 C23 C24 C25 -179.7(6)
C18 C19 C24 C23 -178.5(5)
C20 C19 C24 C23 0.0(8)
C18 C19 C24 C25 2.0(8)
C20 C19 C24 C25 -179.5(5)
O2 C16 C25 C24 177.0(5)
C17 C16 C25 C24 0.6(8)
C23 C24 C25 C16 177.9(5)
C19 C24 C25 C16 -2.6(8)
C18 C17 C26 O3 -146.2(6)
C16 C17 C26 O3 32.8(9)
C18 C17 C26 O4 31.6(8)
C16 C17 C26 O4 -149.3(5)
C2 C3 C27 N2 -80.1(5)
C4 C3 C27 N2 103.6(5)
C34 C29 C30 C31 1.2(9)
N3 C29 C30 C31 174.4(5)
C29 C30 C31 C32 -1.8(9)
C30 C31 C32 C33 1.7(10)
C31 C32 C33 C34 -1.0(10)
C30 C29 C34 C33 -0.6(9)
N3 C29 C34 C33 -174.0(5)
C32 C33 C34 C29 0.5(10)
C6 C5 C35 N4 84.6(5)
C4 C5 C35 N4 -94.4(5)
C42 C37 C38 C39 1.4(9)
N5 C37 C38 C39 -174.9(5)
C37 C38 C39 C40 -0.4(10)
C38 C39 C40 C41 -0.4(10)
C39 C40 C41 C42 0.1(10)
C40 C41 C42 C37 0.9(10)
C38 C37 C42 C41 -1.7(9)
N5 C37 C42 C41 174.9(5)
O1 C14 N1 C13 -4.1(8)
C15 C14 N1 C13 177.0(5)
C1 C13 N1 C14 124.9(5)
N3 C28 N2 C27 179.5(5)
S1 C28 N2 C27 -0.7(8)
C3 C27 N2 C28 157.1(5)
N2 C28 N3 C29 13.7(9)
S1 C28 N3 C29 -166.2(5)
C34 C29 N3 C28 -140.7(6)
C30 C29 N3 C28 46.1(9)
N5 C36 N4 C35 172.5(5)
S2 C36 N4 C35 -4.7(8)
C5 C35 N4 C36 -162.2(5)
N4 C36 N5 C37 166.1(5)
S2 C36 N5 C37 -16.8(8)
C38 C37 N5 C36 -16.6(9)
C42 C37 N5 C36 167.0(5)
C25 C16 O2 C15 16.9(8)
C17 C16 O2 C15 -166.5(5)
C14 C15 O2 C16 155.8(5)
O1A C3A C4A C5A 70.4(12)
C1A C3A C4A C5A -47.9(13)
C2A C3A C4A C5A -173.5(10)
C3A C4A C5A O2A -71(2)
C3A C4A C5A C6A 105.0(17)
O1AA C3AA C4AA C5AA -58(2)
C1AA C3AA C4AA C5AA -176.5(19)
C2AA C3AA C4AA C5AA 58(2)
C3AA C4AA C5AA O2AA 48(4)
C3AA C4AA C5AA C6AA -154(3)
C1B C3B C4B C5B -62.5(9)
O1B C3B C4B C5B 54.0(10)
C2B C3B C4B C5B 170.7(8)
C3B C4B C5B O2B -38.8(13)
C3B C4B C5B C6B 152.3(8)
